data_2014004
loop_
_publ_author_name
'Herres, Sonja'
'Fl\"orke, Ulrich'
'Henkel, Gerald'

_publ_section_title
;<i>N</i>,<i>N</i>'-Bis(dipiperidin-1-ylmethylene)propane-1,3-diamine and
 <i>N</i>,<i>N</i>'-bis(1,3-dimethylperhydropyrimidin-2-ylidene)propane-1,3-diamine
;
_journal_issue 5
_journal_name_full 'Acta Crystallographica Section C'
_journal_page_first o358
_journal_page_last o360
_journal_paper_doi 10.1107/S0108270104007012
_journal_volume 60
_journal_year 2004
_chemical_formula_iupac 'C25 H46 N6'
_chemical_formula_moiety 'C25 H46 N6'
_chemical_formula_sum 'C25 H46 N6'
_chemical_formula_weight 430.68
_chemical_name_systematic
;
N,N'-Bis(dipiperidin-1-ylmethylene)propane-1,3-diamine
;
_space_group_IT_number 14
_symmetry_cell_setting monoclinic
_symmetry_space_group_name_Hall '-P 2yn'
_symmetry_space_group_name_H-M 'P 1 21/n 1'
_atom_sites_solution_hydrogens difmap
_atom_sites_solution_primary direct
_atom_sites_solution_secondary difmap
_audit_creation_method SHELXL97
_cell_angle_alpha 90
_cell_angle_beta 99.594(2)
_cell_angle_gamma 90
_cell_formula_units_Z 4
_cell_length_a 10.0619(7)
_cell_length_b 19.8127(13)
_cell_length_c 12.7511(8)
_cell_measurement_reflns_used 3799
_cell_measurement_temperature 120(2)
_cell_measurement_theta_max 27.5
_cell_measurement_theta_min 2.3
_cell_volume 2506.4(3)
_computing_cell_refinement SMART
_computing_data_collection 'SMART (Bruker, 2002)'
_computing_data_reduction 'SAINT (Bruker, 2002)'
_computing_molecular_graphics 'SHELXTL and PLATON (Spek, 2002)'
_computing_publication_material SHELXTL
_computing_structure_refinement SHELXTL
_computing_structure_solution 'SHELXTL (Bruker, 2002)'
_diffrn_ambient_temperature 120(2)
_diffrn_measured_fraction_theta_full 0.99
_diffrn_measured_fraction_theta_max 0.99
_diffrn_measurement_device_type 'Bruker SMART CCD area-detector'
_diffrn_measurement_method '\f and \w'
_diffrn_radiation_monochromator graphite
_diffrn_radiation_source 'sealed tube'
_diffrn_radiation_type MoK\a
_diffrn_radiation_wavelength 0.71073
_diffrn_reflns_av_R_equivalents 0.0437
_diffrn_reflns_av_sigmaI/netI 0.0581
_diffrn_reflns_limit_h_max 13
_diffrn_reflns_limit_h_min -13
_diffrn_reflns_limit_k_max 26
_diffrn_reflns_limit_k_min -22
_diffrn_reflns_limit_l_max 17
_diffrn_reflns_limit_l_min -12
_diffrn_reflns_number 19511
_diffrn_reflns_theta_full 28.34
_diffrn_reflns_theta_max 28.34
_diffrn_reflns_theta_min 1.92
_diffrn_standards_decay_% <1
_diffrn_standards_number 3843
_exptl_absorpt_coefficient_mu 0.069
_exptl_absorpt_correction_T_max 0.989
_exptl_absorpt_correction_T_min 0.951
_exptl_absorpt_correction_type multi-scan
_exptl_absorpt_process_details '(SADABS; Bruker, 2002)'
_exptl_crystal_colour colourless
_exptl_crystal_density_diffrn 1.141
_exptl_crystal_density_meas ?
_exptl_crystal_density_method 'not measured'
_exptl_crystal_description prism
_exptl_crystal_F_000 952
_exptl_crystal_size_max 0.40
_exptl_crystal_size_mid 0.35
_exptl_crystal_size_min 0.20
_refine_diff_density_max 0.22
_refine_diff_density_min -0.15
_refine_ls_extinction_method none
_refine_ls_goodness_of_fit_ref 0.863
_refine_ls_hydrogen_treatment constr
_refine_ls_matrix_type full
_refine_ls_number_parameters 280
_refine_ls_number_reflns 6205
_refine_ls_number_restraints 0
_refine_ls_restrained_S_all 0.863
_refine_ls_R_factor_all 0.0682
_refine_ls_R_factor_gt 0.0420
_refine_ls_shift/su_max 0.000
_refine_ls_shift/su_mean 0.000
_refine_ls_structure_factor_coef Fsqd
_refine_ls_weighting_details 'calc w = 1/[\s^2^(Fo^2^)+(0.0397P)^2^] where P=(Fo^2^+2Fc^2^)/3'
_refine_ls_weighting_scheme calc
_refine_ls_wR_factor_gt 0.0838
_refine_ls_wR_factor_ref 0.0899
_reflns_number_gt 4055
_reflns_number_total 6205
_reflns_threshold_expression I>2\s(I)
_cod_data_source_file gg1207.cif
_cod_data_source_block I
_cod_depositor_comments
;
The following automatic conversions were performed:
'_symmetry_cell_setting' value 'Monoclinic' changed to 'monoclinic'
according to '/home/saulius/struct/CIF-dictionaries/cif_core.dic'
dictionary named 'cif_core.dic' version 2.4.1 from 2010-06-29.

Automatic conversion script
Id: cif_fix_enum 1527 2010-12-29 10:47:43Z saulius 

The following automatic conversions were performed:

'_symmetry_cell_setting' value 'Monoclinic' changed to 'monoclinic'
according to /home/saulius/struct/CIF-dictionaries/cif_core.dic
dictionary named 'cif_core.dic' version 2.4.1 from 2010-06-29.

Automatic conversion script
Id: cif_fix_values 1715 2011-07-08 13:25:40Z adriana 

The following automatic conversions were performed:

'_exptl_crystal_density_meas' value 'none' was changed to '?' - the
value is perceived as not measured.

Automatic conversion script
Id: cif_fix_values 3008 2015-01-20 13:52:24Z robertas 
;
_cod_original_sg_symbol_H-M 'P 21/n'
_cod_database_code 2014004
_cod_database_fobs_code 2014004

loop_
_symmetry_equiv_pos_as_xyz
'x, y, z'
'-x+1/2, y+1/2, -z+1/2'
'-x, -y, -z'
'x-1/2, -y-1/2, z-1/2'

loop_
_atom_site_label
_atom_site_fract_x
_atom_site_fract_y
_atom_site_fract_z
_atom_site_U_iso_or_equiv
_atom_site_adp_type
_atom_site_calc_flag
_atom_site_refinement_flags
_atom_site_occupancy
_atom_site_disorder_assembly
_atom_site_disorder_group
_atom_site_type_symbol
N1 1.25914(9) 0.24511(5) 0.10722(7) 0.0270(2) Uani d . 1 . . N
N2 1.27042(9) 0.14622(5) 0.01131(7) 0.0265(2) Uani d . 1 . . N
N3 1.33223(10) 0.14286(5) 0.19724(7) 0.0289(2) Uani d . 1 . . N
N4 0.97422(9) 0.25464(4) 0.26632(7) 0.0243(2) Uani d . 1 . . N
N5 0.87013(9) 0.16025(4) 0.17075(7) 0.0253(2) Uani d . 1 . . N
N6 0.94131(9) 0.15528(4) 0.35501(7) 0.0241(2) Uani d . 1 . . N
C1 1.28848(11) 0.18249(6) 0.10722(9) 0.0255(3) Uani d . 1 . . C
C2 1.18668(12) 0.17841(6) -0.08015(9) 0.0301(3) Uani d . 1 . . C
H2A 1.2382 0.2148 -0.1084 0.036 Uiso calc R 1 . . H
H2B 1.1059 0.1987 -0.0579 0.036 Uiso calc R 1 . . H
C3 1.14425(12) 0.12590(6) -0.16583(9) 0.0322(3) Uani d . 1 . . C
H3A 1.0901 0.1478 -0.2286 0.039 Uiso calc R 1 . . H
H3B 1.0872 0.0914 -0.1389 0.039 Uiso calc R 1 . . H
C4 1.26648(13) 0.09197(6) -0.19865(9) 0.0337(3) Uani d . 1 . . C
H4A 1.3163 0.1251 -0.2354 0.040 Uiso calc R 1 . . H
H4B 1.2364 0.0549 -0.2490 0.040 Uiso calc R 1 . . H
C5 1.35952(12) 0.06390(6) -0.10228(9) 0.0321(3) Uani d . 1 . . C
H5A 1.3149 0.0256 -0.0723 0.039 Uiso calc R 1 . . H
H5B 1.4432 0.0469 -0.1242 0.039 Uiso calc R 1 . . H
C6 1.39421(11) 0.11804(6) -0.01823(9) 0.0290(3) Uani d . 1 . . C
H6A 1.4509 0.0985 0.0454 0.035 Uiso calc R 1 . . H
H6B 1.4462 0.1544 -0.0460 0.035 Uiso calc R 1 . . H
C7 1.30596(13) 0.07070(6) 0.19894(9) 0.0346(3) Uani d . 1 . . C
H7A 1.3829 0.0457 0.1786 0.042 Uiso calc R 1 . . H
H7B 1.2244 0.0598 0.1468 0.042 Uiso calc R 1 . . H
C8 1.28547(14) 0.04928(7) 0.30954(10) 0.0417(3) Uani d . 1 . . C
H8A 1.2734 -0.0003 0.3112 0.050 Uiso calc R 1 . . H
H8B 1.2028 0.0707 0.3266 0.050 Uiso calc R 1 . . H
C9 1.40589(15) 0.06966(7) 0.39265(10) 0.0481(4) Uani d . 1 . . C
H9A 1.3868 0.0591 0.4645 0.058 Uiso calc R 1 . . H
H9B 1.4861 0.0434 0.3815 0.058 Uiso calc R 1 . . H
C10 1.43533(13) 0.14439(7) 0.38541(10) 0.0418(3) Uani d . 1 . . C
H10A 1.5194 0.1555 0.4345 0.050 Uiso calc R 1 . . H
H10B 1.3610 0.1708 0.4073 0.050 Uiso calc R 1 . . H
C11 1.45031(12) 0.16359(7) 0.27276(9) 0.0350(3) Uani d . 1 . . C
H11A 1.4621 0.2131 0.2684 0.042 Uiso calc R 1 . . H
H11B 1.5317 0.1416 0.2542 0.042 Uiso calc R 1 . . H
C12 1.24621(12) 0.27921(6) 0.20667(8) 0.0273(3) Uani d . 1 . . C
H12A 1.3295 0.3049 0.2329 0.033 Uiso calc R 1 . . H
H12B 1.2334 0.2454 0.2613 0.033 Uiso calc R 1 . . H
C13 1.12667(11) 0.32669(5) 0.18786(9) 0.0271(3) Uani d . 1 . . C
H13A 1.1331 0.3557 0.1257 0.032 Uiso calc R 1 . . H
H13B 1.1287 0.3563 0.2507 0.032 Uiso calc R 1 . . H
C14 0.99451(11) 0.28821(5) 0.16803(8) 0.0255(3) Uani d . 1 . . C
H14A 0.9192 0.3197 0.1443 0.031 Uiso calc R 1 . . H
H14B 0.9965 0.2543 0.1113 0.031 Uiso calc R 1 . . H
C15 0.92822(11) 0.19442(5) 0.26243(8) 0.0230(2) Uani d . 1 . . C
C16 0.88042(12) 0.08746(5) 0.15955(9) 0.0284(3) Uani d . 1 . . C
H16A 0.7967 0.0657 0.1738 0.034 Uiso calc R 1 . . H
H16B 0.9566 0.0701 0.2118 0.034 Uiso calc R 1 . . H
C17 0.90245(12) 0.07037(6) 0.04781(9) 0.0296(3) Uani d . 1 . . C
H17A 0.9048 0.0207 0.0395 0.035 Uiso calc R 1 . . H
H17B 0.9904 0.0887 0.0362 0.035 Uiso calc R 1 . . H
C18 0.79051(12) 0.09971(6) -0.03509(9) 0.0310(3) Uani d . 1 . . C
H18A 0.8118 0.0917 -0.1071 0.037 Uiso calc R 1 . . H
H18B 0.7045 0.0766 -0.0303 0.037 Uiso calc R 1 . . H
C19 0.77476(12) 0.17513(6) -0.01814(8) 0.0285(3) Uani d . 1 . . C
H19A 0.8545 0.1992 -0.0356 0.034 Uiso calc R 1 . . H
H19B 0.6942 0.1918 -0.0665 0.034 Uiso calc R 1 . . H
C20 0.76026(11) 0.19008(6) 0.09617(8) 0.0261(3) Uani d . 1 . . C
H20A 0.7596 0.2396 0.1071 0.031 Uiso calc R 1 . . H
H20B 0.6733 0.1719 0.1102 0.031 Uiso calc R 1 . . H
C21 1.03450(12) 0.18007(6) 0.44712(8) 0.0273(3) Uani d . 1 . . C
H21A 0.9925 0.2179 0.4805 0.033 Uiso calc R 1 . . H
H21B 1.1176 0.1971 0.4241 0.033 Uiso calc R 1 . . H
C22 1.06958(12) 0.12344(6) 0.52727(9) 0.0296(3) Uani d . 1 . . C
H22A 1.1296 0.1411 0.5908 0.036 Uiso calc R 1 . . H
H22B 1.1188 0.0875 0.4956 0.036 Uiso calc R 1 . . H
C23 0.94348(12) 0.09371(6) 0.56044(9) 0.0316(3) Uani d . 1 . . C
H23A 0.9683 0.0546 0.6080 0.038 Uiso calc R 1 . . H
H23B 0.9000 0.1280 0.6000 0.038 Uiso calc R 1 . . H
C24 0.84572(12) 0.07132(6) 0.46295(9) 0.0307(3) Uani d . 1 . . C
H24A 0.8850 0.0331 0.4285 0.037 Uiso calc R 1 . . H
H24B 0.7608 0.0557 0.4846 0.037 Uiso calc R 1 . . H
C25 0.81598(11) 0.12915(6) 0.38472(9) 0.0270(3) Uani d . 1 . . C
H25A 0.7553 0.1133 0.3202 0.032 Uiso calc R 1 . . H
H25B 0.7696 0.1658 0.4172 0.032 Uiso calc R 1 . . H

loop_
_atom_site_aniso_label
_atom_site_aniso_U_11
_atom_site_aniso_U_22
_atom_site_aniso_U_33
_atom_site_aniso_U_12
_atom_site_aniso_U_13
_atom_site_aniso_U_23
N1 0.0287(6) 0.0318(6) 0.0218(5) -0.0027(4) 0.0077(4) -0.0017(4)
N2 0.0248(5) 0.0338(6) 0.0212(5) 0.0026(4) 0.0046(4) -0.0019(4)
N3 0.0300(6) 0.0329(6) 0.0229(5) 0.0009(5) 0.0016(4) -0.0003(4)
N4 0.0277(5) 0.0251(5) 0.0209(5) 0.0003(4) 0.0064(4) 0.0015(4)
N5 0.0288(6) 0.0218(5) 0.0237(5) 0.0021(4) -0.0007(4) 0.0013(4)
N6 0.0237(5) 0.0273(5) 0.0211(5) -0.0031(4) 0.0029(4) 0.0033(4)
C1 0.0211(6) 0.0334(7) 0.0225(6) -0.0024(5) 0.0053(5) -0.0008(5)
C2 0.0327(7) 0.0341(7) 0.0236(6) 0.0019(5) 0.0049(5) 0.0002(5)
C3 0.0357(7) 0.0374(7) 0.0224(7) -0.0031(6) 0.0014(5) 0.0017(5)
C4 0.0452(8) 0.0339(7) 0.0231(7) -0.0068(6) 0.0088(6) -0.0055(5)
C5 0.0332(7) 0.0323(7) 0.0324(7) -0.0018(6) 0.0101(5) -0.0053(5)
C6 0.0249(7) 0.0352(7) 0.0278(7) -0.0028(5) 0.0074(5) -0.0031(5)
C7 0.0399(8) 0.0339(7) 0.0304(7) 0.0045(6) 0.0069(6) 0.0017(5)
C8 0.0474(9) 0.0439(8) 0.0350(8) 0.0053(7) 0.0103(6) 0.0096(6)
C9 0.0483(9) 0.0649(10) 0.0314(8) 0.0150(8) 0.0078(6) 0.0140(7)
C10 0.0330(8) 0.0657(10) 0.0246(7) 0.0046(7) -0.0014(5) 0.0009(6)
C11 0.0260(7) 0.0509(8) 0.0269(7) 0.0033(6) 0.0012(5) -0.0011(6)
C12 0.0323(7) 0.0297(6) 0.0206(6) -0.0064(5) 0.0062(5) -0.0017(5)
C13 0.0386(7) 0.0233(6) 0.0199(6) -0.0043(5) 0.0066(5) -0.0004(5)
C14 0.0326(7) 0.0237(6) 0.0202(6) 0.0010(5) 0.0047(5) 0.0006(4)
C15 0.0213(6) 0.0251(6) 0.0229(6) 0.0034(5) 0.0047(4) 0.0005(5)
C16 0.0325(7) 0.0239(6) 0.0271(7) 0.0007(5) 0.0003(5) 0.0005(5)
C17 0.0317(7) 0.0257(6) 0.0321(7) 0.0021(5) 0.0075(5) -0.0018(5)
C18 0.0346(7) 0.0333(7) 0.0250(7) 0.0000(6) 0.0053(5) -0.0023(5)
C19 0.0300(7) 0.0319(7) 0.0227(6) 0.0018(5) 0.0017(5) 0.0023(5)
C20 0.0248(6) 0.0273(6) 0.0254(6) 0.0028(5) 0.0021(5) 0.0013(5)
C21 0.0294(7) 0.0300(6) 0.0221(6) -0.0030(5) 0.0030(5) 0.0012(5)
C22 0.0314(7) 0.0347(7) 0.0222(6) 0.0037(5) 0.0029(5) 0.0034(5)
C23 0.0397(8) 0.0309(6) 0.0266(7) 0.0058(6) 0.0123(5) 0.0073(5)
C24 0.0327(7) 0.0289(6) 0.0330(7) -0.0006(5) 0.0126(5) 0.0046(5)
C25 0.0238(6) 0.0298(6) 0.0282(7) -0.0003(5) 0.0064(5) 0.0015(5)

loop_
_atom_type_symbol
_atom_type_description
_atom_type_scat_dispersion_real
_atom_type_scat_dispersion_imag
_atom_type_scat_source
C C 0.0033 0.0016 'International Tables Vol C Tables 4.2.6.8 and 6.1.1.4'
H H 0.0000 0.0000 'International Tables Vol C Tables 4.2.6.8 and 6.1.1.4'
N N 0.0061 0.0033 'International Tables Vol C Tables 4.2.6.8 and 6.1.1.4'

loop_
_geom_angle_atom_site_label_1
_geom_angle_atom_site_label_2
_geom_angle_atom_site_label_3
_geom_angle
_geom_angle_publ_flag
C1 N1 C12 120.24(9) y
C1 N2 C2 116.36(9) ?
C1 N2 C6 115.17(9) ?
C2 N2 C6 111.14(9) ?
C1 N3 C7 122.03(9) ?
C1 N3 C11 119.59(10) ?
C7 N3 C11 113.39(10) ?
C15 N4 C14 119.52(9) y
C15 N5 C16 122.52(9) ?
C15 N5 C20 121.14(9) ?
C16 N5 C20 113.36(9) ?
C15 N6 C21 116.70(9) ?
C15 N6 C25 116.62(9) ?
C21 N6 C25 112.00(9) ?
N1 C1 N3 125.94(10) y
N1 C1 N2 120.11(10) y
N3 C1 N2 113.86(10) y
N2 C2 C3 109.26(10) ?
N2 C2 H2A 109.8 ?
C3 C2 H2A 109.8 ?
N2 C2 H2B 109.8 ?
C3 C2 H2B 109.8 ?
H2A C2 H2B 108.3 ?
C2 C3 C4 110.97(10) ?
C2 C3 H3A 109.4 ?
C4 C3 H3A 109.4 ?
C2 C3 H3B 109.4 ?
C4 C3 H3B 109.4 ?
H3A C3 H3B 108.0 ?
C3 C4 C5 110.90(9) ?
C3 C4 H4A 109.5 ?
C5 C4 H4A 109.5 ?
C3 C4 H4B 109.5 ?
C5 C4 H4B 109.5 ?
H4A C4 H4B 108.0 ?
C6 C5 C4 110.54(10) ?
C6 C5 H5A 109.5 ?
C4 C5 H5A 109.5 ?
C6 C5 H5B 109.5 ?
C4 C5 H5B 109.5 ?
H5A C5 H5B 108.1 ?
N2 C6 C5 110.18(9) ?
N2 C6 H6A 109.6 ?
C5 C6 H6A 109.6 ?
N2 C6 H6B 109.6 ?
C5 C6 H6B 109.6 ?
H6A C6 H6B 108.1 ?
N3 C7 C8 109.96(10) ?
N3 C7 H7A 109.7 ?
C8 C7 H7A 109.7 ?
N3 C7 H7B 109.7 ?
C8 C7 H7B 109.7 ?
H7A C7 H7B 108.2 ?
C7 C8 C9 110.85(11) ?
C7 C8 H8A 109.5 ?
C9 C8 H8A 109.5 ?
C7 C8 H8B 109.5 ?
C9 C8 H8B 109.5 ?
H8A C8 H8B 108.1 ?
C10 C9 C8 110.92(11) ?
C10 C9 H9A 109.5 ?
C8 C9 H9A 109.5 ?
C10 C9 H9B 109.5 ?
C8 C9 H9B 109.5 ?
H9A C9 H9B 108.0 ?
C9 C10 C11 110.71(11) ?
C9 C10 H10A 109.5 ?
C11 C10 H10A 109.5 ?
C9 C10 H10B 109.5 ?
C11 C10 H10B 109.5 ?
H10A C10 H10B 108.1 ?
N3 C11 C10 110.85(10) ?
N3 C11 H11A 109.5 ?
C10 C11 H11A 109.5 ?
N3 C11 H11B 109.5 ?
C10 C11 H11B 109.5 ?
H11A C11 H11B 108.1 ?
N1 C12 C13 109.44(9) y
N1 C12 H12A 109.8 ?
C13 C12 H12A 109.8 ?
N1 C12 H12B 109.8 ?
C13 C12 H12B 109.8 ?
H12A C12 H12B 108.2 ?
C12 C13 C14 111.42(9) y
C12 C13 H13A 109.3 ?
C14 C13 H13A 109.3 ?
C12 C13 H13B 109.3 ?
C14 C13 H13B 109.3 ?
H13A C13 H13B 108.0 ?
N4 C14 C13 109.23(9) y
N4 C14 H14A 109.8 ?
C13 C14 H14A 109.8 ?
N4 C14 H14B 109.8 ?
C13 C14 H14B 109.8 ?
H14A C14 H14B 108.3 ?
N4 C15 N5 125.82(10) y
N4 C15 N6 120.12(10) y
N5 C15 N6 113.95(9) y
N5 C16 C17 109.73(9) ?
N5 C16 H16A 109.7 ?
C17 C16 H16A 109.7 ?
N5 C16 H16B 109.7 ?
C17 C16 H16B 109.7 ?
H16A C16 H16B 108.2 ?
C16 C17 C18 111.06(10) ?
C16 C17 H17A 109.4 ?
C18 C17 H17A 109.4 ?
C16 C17 H17B 109.4 ?
C18 C17 H17B 109.4 ?
H17A C17 H17B 108.0 ?
C19 C18 C17 110.98(9) ?
C19 C18 H18A 109.4 ?
C17 C18 H18A 109.4 ?
C19 C18 H18B 109.4 ?
C17 C18 H18B 109.4 ?
H18A C18 H18B 108.0 ?
C20 C19 C18 110.91(9) ?
C20 C19 H19A 109.5 ?
C18 C19 H19A 109.5 ?
C20 C19 H19B 109.5 ?
C18 C19 H19B 109.5 ?
H19A C19 H19B 108.0 ?
N5 C20 C19 111.31(9) ?
N5 C20 H20A 109.4 ?
C19 C20 H20A 109.4 ?
N5 C20 H20B 109.4 ?
C19 C20 H20B 109.4 ?
H20A C20 H20B 108.0 ?
N6 C21 C22 109.79(9) ?
N6 C21 H21A 109.7 ?
C22 C21 H21A 109.7 ?
N6 C21 H21B 109.7 ?
C22 C21 H21B 109.7 ?
H21A C21 H21B 108.2 ?
C21 C22 C23 111.22(10) ?
C21 C22 H22A 109.4 ?
C23 C22 H22A 109.4 ?
C21 C22 H22B 109.4 ?
C23 C22 H22B 109.4 ?
H22A C22 H22B 108.0 ?
C24 C23 C22 110.01(10) ?
C24 C23 H23A 109.7 ?
C22 C23 H23A 109.7 ?
C24 C23 H23B 109.7 ?
C22 C23 H23B 109.7 ?
H23A C23 H23B 108.2 ?
C25 C24 C23 110.37(10) ?
C25 C24 H24A 109.6 ?
C23 C24 H24A 109.6 ?
C25 C24 H24B 109.6 ?
C23 C24 H24B 109.6 ?
H24A C24 H24B 108.1 ?
N6 C25 C24 110.61(9) ?
N6 C25 H25A 109.5 ?
C24 C25 H25A 109.5 ?
N6 C25 H25B 109.5 ?
C24 C25 H25B 109.5 ?
H25A C25 H25B 108.1 ?

loop_
_geom_bond_atom_site_label_1
_geom_bond_atom_site_label_2
_geom_bond_site_symmetry_2
_geom_bond_distance
_geom_bond_publ_flag
N1 C1 . 1.2753(14) y
N1 C12 . 1.4616(13) y
N2 C1 . 1.4039(14) y
N2 C2 . 1.4661(14) ?
N2 C6 . 1.4702(14) ?
N3 C1 . 1.3999(14) y
N3 C7 . 1.4548(14) ?
N3 C11 . 1.4581(14) ?
N4 C15 . 1.2776(13) y
N4 C14 . 1.4629(13) y
N5 C15 . 1.3924(13) y
N5 C16 . 1.4546(13) ?
N5 C20 . 1.4579(13) ?
N6 C15 . 1.4002(13) y
N6 C21 . 1.4604(13) ?
N6 C25 . 1.4700(13) ?
C2 C3 . 1.5176(15) ?
C2 H2A . 0.9900 ?
C2 H2B . 0.9900 ?
C3 C4 . 1.5201(17) ?
C3 H3A . 0.9900 ?
C3 H3B . 0.9900 ?
C4 C5 . 1.5206(16) ?
C4 H4A . 0.9900 ?
C4 H4B . 0.9900 ?
C5 C6 . 1.5153(15) ?
C5 H5A . 0.9900 ?
C5 H5B . 0.9900 ?
C6 H6A . 0.9900 ?
C6 H6B . 0.9900 ?
C7 C8 . 1.5193(16) ?
C7 H7A . 0.9900 ?
C7 H7B . 0.9900 ?
C8 C9 . 1.5251(19) ?
C8 H8A . 0.9900 ?
C8 H8B . 0.9900 ?
C9 C10 . 1.5157(18) ?
C9 H9A . 0.9900 ?
C9 H9B . 0.9900 ?
C10 C11 . 1.5175(17) ?
C10 H10A . 0.9900 ?
C10 H10B . 0.9900 ?
C11 H11A . 0.9900 ?
C11 H11B . 0.9900 ?
C12 C13 . 1.5144(16) y
C12 H12A . 0.9900 ?
C12 H12B . 0.9900 ?
C13 C14 . 1.5171(15) y
C13 H13A . 0.9900 ?
C13 H13B . 0.9900 ?
C14 H14A . 0.9900 ?
C14 H14B . 0.9900 ?
C16 C17 . 1.5162(15) ?
C16 H16A . 0.9900 ?
C16 H16B . 0.9900 ?
C17 C18 . 1.5254(16) ?
C17 H17A . 0.9900 ?
C17 H17B . 0.9900 ?
C18 C19 . 1.5219(15) ?
C18 H18A . 0.9900 ?
C18 H18B . 0.9900 ?
C19 C20 . 1.5180(15) ?
C19 H19A . 0.9900 ?
C19 H19B . 0.9900 ?
C20 H20A . 0.9900 ?
C20 H20B . 0.9900 ?
C21 C22 . 1.5192(15) ?
C21 H21A . 0.9900 ?
C21 H21B . 0.9900 ?
C22 C23 . 1.5214(16) ?
C22 H22A . 0.9900 ?
C22 H22B . 0.9900 ?
C23 C24 . 1.5173(16) ?
C23 H23A . 0.9900 ?
C23 H23B . 0.9900 ?
C24 C25 . 1.5160(15) ?
C24 H24A . 0.9900 ?
C24 H24B . 0.9900 ?
C25 H25A . 0.9900 ?
C25 H25B . 0.9900 ?

loop_
_geom_torsion_atom_site_label_1
_geom_torsion_atom_site_label_2
_geom_torsion_atom_site_label_3
_geom_torsion_atom_site_label_4
_geom_torsion
_geom_torsion_publ_flag
C12 N1 C1 N3 -11.06(17) ?
C12 N1 C1 N2 165.14(9) y
C7 N3 C1 N1 151.32(12) ?
C11 N3 C1 N1 -55.32(16) ?
C7 N3 C1 N2 -25.09(14) ?
C11 N3 C1 N2 128.28(11) ?
C2 N2 C1 N1 -15.11(15) ?
C6 N2 C1 N1 117.55(12) y
C2 N2 C1 N3 161.53(9) ?
C6 N2 C1 N3 -65.81(12) ?
C1 N2 C2 C3 -163.65(9) ?
C6 N2 C2 C3 61.88(12) ?
N2 C2 C3 C4 -57.35(12) ?
C2 C3 C4 C5 53.40(13) ?
C3 C4 C5 C6 -52.60(13) ?
C1 N2 C6 C5 163.11(9) ?
C2 N2 C6 C5 -61.84(12) ?
C4 C5 C6 N2 56.37(13) ?
C1 N3 C7 C8 -146.44(11) ?
C11 N3 C7 C8 58.69(13) ?
N3 C7 C8 C9 -55.56(14) ?
C7 C8 C9 C10 53.88(15) ?
C8 C9 C10 C11 -53.08(15) ?
C1 N3 C11 C10 146.00(10) ?
C7 N3 C11 C10 -58.46(13) ?
C9 C10 C11 N3 54.57(14) ?
C1 N1 C12 C13 -138.97(10) ?
N1 C12 C13 C14 70.29(11) ?
C15 N4 C14 C13 -138.49(10) ?
C12 C13 C14 N4 68.79(11) ?
C14 N4 C15 N5 -12.98(16) ?
C14 N4 C15 N6 163.03(9) y
C16 N5 C15 N4 148.62(11) ?
C20 N5 C15 N4 -52.19(16) ?
C16 N5 C15 N6 -27.61(14) ?
C20 N5 C15 N6 131.58(10) ?
C21 N6 C15 N4 -13.71(15) ?
C25 N6 C15 N4 122.44(11) y
C21 N6 C15 N5 162.75(9) ?
C25 N6 C15 N5 -61.10(12) ?
C15 N5 C16 C17 -140.15(10) ?
C20 N5 C16 C17 59.19(12) ?
N5 C16 C17 C18 -56.29(13) ?
C16 C17 C18 C19 53.66(13) ?
C17 C18 C19 C20 -51.69(13) ?
C15 N5 C20 C19 140.92(10) ?
C16 N5 C20 C19 -58.12(12) ?
C18 C19 C20 N5 53.25(13) ?
C15 N6 C21 C22 -162.75(9) ?
C25 N6 C21 C22 59.17(12) ?
N6 C21 C22 C23 -56.61(12) ?
C21 C22 C23 C24 54.76(13) ?
C22 C23 C24 C25 -54.43(13) ?
C15 N6 C25 C24 162.09(9) ?
C21 N6 C25 C24 -59.79(12) ?
C23 C24 C25 N6 56.74(12) ?

loop_
_cod_related_entry_id
_cod_related_entry_database
_cod_related_entry_code
1 ChemSpider 21134251
